data_7232616
loop_
_publ_author_name
'Zhong, Jinlian'
'Fu, Hongyu'
'Jia, Xinjian'
'Lou, Haoxiang'
'Wan, Tiantian'
'Luo, Haiqing'
'Liu, Huijin'
'Zhong, Dichang'
'Luo, Xuzhong'

_publ_section_title
;
 A pH-/thermo-responsive hydrogel formed from
 N,N&#x2032;-dibenzoyl-l-cystine: properties, self-assembly structure and
 release behavior of SA
;
_journal_issue 21
_journal_name_full 'RSC Advances'
_journal_page_first 11824
_journal_paper_doi 10.1039/C8RA09058K
_journal_volume 9
_journal_year 2019
_chemical_formula_sum 'C20 H20 N2 O7 S2'
_chemical_formula_weight 464.50
_space_group_crystal_system monoclinic
_space_group_IT_number 4
_space_group_name_Hall 'P 2yb'
_space_group_name_H-M_alt 'P 1 21 1'
_symmetry_space_group_name_Hall 'P 2yb'
_symmetry_space_group_name_H-M 'P 1 21 1'
_atom_sites_solution_hydrogens mixed
_audit_creation_method SHELXL-2018/3
_audit_update_record
;
2018-10-01 deposited with the CCDC.    2019-04-09 downloaded from the CCDC.
;
_cell_angle_alpha 90
_cell_angle_beta 90.798(3)
_cell_angle_gamma 90
_cell_formula_units_Z 2
_cell_length_a 10.8180(11)
_cell_length_b 9.0405(9)
_cell_length_c 10.9871(11)
_cell_measurement_reflns_used 7588
_cell_measurement_temperature 298(2)
_cell_measurement_theta_max 67.74
_cell_measurement_theta_min 2.85
_cell_volume 1074.44(19)
_computing_structure_refinement 'SHELXL-2018/3 (Sheldrick, 2018)'
_diffrn_ambient_temperature 298(2)
_diffrn_measured_fraction_theta_full 0.998
_diffrn_measured_fraction_theta_max 0.996
_diffrn_measurement_device_type 'CCD area detector'
_diffrn_measurement_method 'phi and omega scans'
_diffrn_radiation_type MoK\a
_diffrn_radiation_wavelength 0.71073
_diffrn_reflns_av_R_equivalents 0.0388
_diffrn_reflns_av_unetI/netI 0.0555
_diffrn_reflns_Laue_measured_fraction_full 0.998
_diffrn_reflns_Laue_measured_fraction_max 0.996
_diffrn_reflns_limit_h_max 14
_diffrn_reflns_limit_h_min -14
_diffrn_reflns_limit_k_max 11
_diffrn_reflns_limit_k_min -11
_diffrn_reflns_limit_l_max 14
_diffrn_reflns_limit_l_min -14
_diffrn_reflns_number 14555
_diffrn_reflns_point_group_measured_fraction_full 0.996
_diffrn_reflns_point_group_measured_fraction_max 0.993
_diffrn_reflns_theta_full 25.242
_diffrn_reflns_theta_max 27.902
_diffrn_reflns_theta_min 2.918
_exptl_absorpt_coefficient_mu 0.293
_exptl_crystal_colour colorless
_exptl_crystal_density_diffrn 1.436
_exptl_crystal_description block
_exptl_crystal_F_000 484
_exptl_crystal_size_max 0.360
_exptl_crystal_size_mid 0.230
_exptl_crystal_size_min 0.150
_refine_diff_density_max 0.368
_refine_diff_density_min -0.233
_refine_diff_density_rms 0.053
_refine_ls_abs_structure_details
;
 Flack x determined using 1579 quotients [(I+)-(I-)]/[(I+)+(I-)]
 (Parsons, Flack and Wagner, Acta Cryst. B69 (2013) 249-259).
;
_refine_ls_abs_structure_Flack 0.99(4)
_refine_ls_extinction_method none
_refine_ls_goodness_of_fit_ref 1.043
_refine_ls_hydrogen_treatment mixed
_refine_ls_matrix_type full
_refine_ls_number_parameters 290
_refine_ls_number_reflns 5104
_refine_ls_number_restraints 4
_refine_ls_restrained_S_all 1.042
_refine_ls_R_factor_all 0.0682
_refine_ls_R_factor_gt 0.0472
_refine_ls_shift/su_max 0.001
_refine_ls_shift/su_mean 0.000
_refine_ls_structure_factor_coef Fsqd
_refine_ls_weighting_details 'w=1/[\s^2^(Fo^2^)+(0.0571P)^2^+0.1095P] where P=(Fo^2^+2Fc^2^)/3'
_refine_ls_weighting_scheme calc
_refine_ls_wR_factor_gt 0.1061
_refine_ls_wR_factor_ref 0.1149
_reflns_Friedel_coverage 0.875
_reflns_Friedel_fraction_full 0.994
_reflns_Friedel_fraction_max 0.990
_reflns_number_gt 4073
_reflns_number_total 5104
_reflns_threshold_expression 'I > 2\s(I)'
_cod_data_source_file c8ra09058k2.cif
_cod_data_source_block 1
_cod_database_code 7232616
_shelx_shelxl_version_number 2018/3
_shelx_space_group_comment
;
The symmetry employed for this shelxl refinement is uniquely defined
by the following loop, which should always be used as a source of
symmetry information in preference to the above space-group names.
They are only intended as comments.
;
_shelx_estimated_absorpt_t_min 0.902
_shelx_estimated_absorpt_t_max 0.957

loop_
_space_group_symop_operation_xyz
'x, y, z'
'-x, y+1/2, -z'

loop_
_atom_site_label
_atom_site_type_symbol
_atom_site_fract_x
_atom_site_fract_y
_atom_site_fract_z
_atom_site_U_iso_or_equiv
_atom_site_adp_type
_atom_site_occupancy
_atom_site_site_symmetry_order
_atom_site_calc_flag
_atom_site_refinement_flags_posn
_atom_site_refinement_flags_adp
S1 S 1.15602(9) 0.30464(11) 0.14413(8) 0.0362(2) Uani 1 1 d . .
S2 S 1.19508(9) 0.47460(12) 0.25846(10) 0.0416(3) Uani 1 1 d . .
O3 O 1.1682(2) -0.0318(4) 0.4531(3) 0.0470(7) Uani 1 1 d . .
H3 H 1.170866 -0.113242 0.489815 0.071 Uiso 1 1 calc R U
O2 O 0.9771(3) -0.1041(3) 0.4082(2) 0.0384(6) Uani 1 1 d . .
C9 C 1.0603(3) -0.0171(4) 0.3979(3) 0.0287(7) Uani 1 1 d . .
N1 N 0.9359(3) 0.1308(4) 0.2578(3) 0.0330(7) Uani 1 1 d . .
O1 O 0.8298(3) 0.2225(4) 0.4145(3) 0.0466(7) Uani 1 1 d . .
C7 C 0.8314(3) 0.1750(4) 0.3097(3) 0.0297(8) Uani 1 1 d . .
C8 C 1.0513(3) 0.1252(4) 0.3256(3) 0.0293(8) Uani 1 1 d . .
H8 H 1.052591 0.209743 0.384298 0.035 Uiso 1 1 calc R U
N2 N 0.8552(3) 0.6653(4) 0.2670(3) 0.0394(8) Uani 1 1 d . .
C6 C 0.7157(3) 0.1628(5) 0.2340(4) 0.0350(9) Uani 1 1 d . .
C10 C 1.1625(4) 0.1422(4) 0.2408(4) 0.0349(9) Uani 1 1 d . .
H10A H 1.167651 0.053274 0.188622 0.042 Uiso 1 1 calc R U
H10B H 1.238991 0.146605 0.291191 0.042 Uiso 1 1 calc R U
C12 C 0.9524(3) 0.5792(4) 0.2104(3) 0.0318(8) Uani 1 1 d . .
H12 H 0.915342 0.485749 0.177618 0.038 Uiso 1 1 calc R U
C13 C 1.0146(4) 0.6597(4) 0.1074(3) 0.0375(9) Uani 1 1 d . .
C14 C 0.7359(4) 0.6497(5) 0.2372(4) 0.0405(9) Uani 1 1 d . .
C15 C 0.6444(4) 0.7384(5) 0.3060(4) 0.0368(9) Uani 1 1 d . .
C18 C 0.4669(5) 0.9083(7) 0.4201(4) 0.0593(13) Uani 1 1 d . .
H18 H 0.406631 0.968188 0.458413 0.071 Uiso 1 1 calc R U
C11 C 1.0464(4) 0.5391(5) 0.3105(3) 0.0385(9) Uani 1 1 d . .
H11A H 1.009922 0.461179 0.362202 0.046 Uiso 1 1 calc R U
H11B H 1.060010 0.627243 0.362385 0.046 Uiso 1 1 calc R U
C1 C 0.7024(4) 0.0667(5) 0.1372(4) 0.0445(10) Uani 1 1 d . .
H1 H 0.768926 0.003538 0.116186 0.053 Uiso 1 1 calc R U
C20 C 0.6744(4) 0.8234(6) 0.4059(4) 0.0484(11) Uani 1 1 d . .
H20 H 0.756825 0.823424 0.436957 0.058 Uiso 1 1 calc R U
C5 C 0.6168(4) 0.2527(6) 0.2642(4) 0.0503(12) Uani 1 1 d . .
H5 H 0.623156 0.317774 0.331879 0.060 Uiso 1 1 calc R U
O6 O 0.7003(3) 0.5658(5) 0.1560(4) 0.0769(12) Uani 1 1 d . .
C19 C 0.5860(4) 0.9083(6) 0.4613(4) 0.0589(13) Uani 1 1 d . .
H19 H 0.608464 0.967893 0.529263 0.071 Uiso 1 1 calc R U
C16 C 0.5219(4) 0.7354(7) 0.2672(5) 0.0639(14) Uani 1 1 d . .
H16 H 0.497706 0.673399 0.201241 0.077 Uiso 1 1 calc R U
C3 C 0.4976(5) 0.1535(7) 0.1004(5) 0.0689(16) Uani 1 1 d . .
H3A H 0.422991 0.151042 0.053851 0.083 Uiso 1 1 calc R U
C2 C 0.5943(5) 0.0616(6) 0.0713(4) 0.0601(14) Uani 1 1 d . .
H2 H 0.585900 -0.005563 0.005195 0.072 Uiso 1 1 calc R U
C4 C 0.5095(4) 0.2474(7) 0.1958(5) 0.0649(14) Uani 1 1 d . .
H4 H 0.442678 0.310609 0.215817 0.078 Uiso 1 1 calc R U
C17 C 0.4352(4) 0.8220(8) 0.3239(5) 0.0731(17) Uani 1 1 d . .
H17 H 0.351941 0.821076 0.295131 0.088 Uiso 1 1 calc R U
O5 O 1.0511(4) 0.7924(4) 0.1368(3) 0.0628(9) Uani 1 1 d . .
H5A H 1.108415 0.786947 0.188961 0.094 Uiso 1 1 calc R U
O4 O 1.0291(3) 0.6031(3) 0.0098(3) 0.0493(8) Uani 1 1 d . .
O7 O 0.7538(4) 0.3811(4) 0.9789(3) 0.0635(9) Uani 1 1 d D .
H2W H 0.703(5) 0.321(7) 1.004(7) 0.13(3) Uiso 1 1 d D .
H1W H 0.823(4) 0.345(9) 0.969(12) 0.26(6) Uiso 1 1 d D .

loop_
_atom_site_aniso_label
_atom_site_aniso_U_11
_atom_site_aniso_U_22
_atom_site_aniso_U_33
_atom_site_aniso_U_23
_atom_site_aniso_U_13
_atom_site_aniso_U_12
S1 0.0395(5) 0.0365(5) 0.0329(5) 0.0020(4) 0.0045(4) 0.0022(5)
S2 0.0338(5) 0.0406(5) 0.0500(6) -0.0039(5) -0.0091(4) -0.0003(5)
O3 0.0285(14) 0.0580(18) 0.0543(18) 0.0249(16) -0.0086(12) -0.0042(14)
O2 0.0360(14) 0.0401(15) 0.0391(14) -0.0004(13) -0.0018(11) -0.0068(13)
C9 0.0276(17) 0.0350(18) 0.0235(16) -0.0070(16) 0.0026(13) 0.0022(17)
N1 0.0267(16) 0.0437(19) 0.0285(16) -0.0028(14) -0.0007(12) 0.0043(15)
O1 0.0372(16) 0.0606(18) 0.0421(17) -0.0222(15) 0.0005(13) 0.0052(14)
C7 0.0277(19) 0.0303(19) 0.031(2) -0.0018(15) -0.0008(15) 0.0012(15)
C8 0.0257(18) 0.0361(19) 0.0261(17) -0.0016(15) -0.0002(14) 0.0017(16)
N2 0.0320(18) 0.0440(19) 0.042(2) -0.0100(16) 0.0050(14) 0.0018(15)
C6 0.0296(19) 0.040(2) 0.035(2) 0.0070(17) 0.0016(16) -0.0032(17)
C10 0.032(2) 0.0324(19) 0.040(2) 0.0030(17) 0.0063(16) 0.0050(17)
C12 0.030(2) 0.0330(19) 0.0326(19) -0.0035(16) 0.0011(15) 0.0026(16)
C13 0.046(2) 0.037(2) 0.029(2) 0.0038(17) 0.0008(17) 0.0118(19)
C14 0.043(2) 0.039(2) 0.040(2) -0.0048(18) 0.0021(18) -0.0022(19)
C15 0.030(2) 0.040(2) 0.040(2) 0.0027(19) 0.0053(17) 0.0002(18)
C18 0.041(3) 0.081(4) 0.057(3) -0.004(3) 0.009(2) 0.019(2)
C11 0.050(2) 0.039(2) 0.0267(19) -0.0005(17) 0.0044(17) 0.0078(18)
C1 0.045(2) 0.045(2) 0.043(2) 0.000(2) -0.0071(19) -0.002(2)
C20 0.029(2) 0.068(3) 0.048(2) -0.011(2) 0.0011(17) 0.001(2)
C5 0.035(2) 0.063(3) 0.053(3) -0.003(2) 0.004(2) 0.010(2)
O6 0.048(2) 0.095(3) 0.088(3) -0.055(2) -0.0063(18) 0.004(2)
C19 0.042(3) 0.079(3) 0.056(3) -0.026(3) 0.008(2) 0.005(2)
C16 0.042(3) 0.092(4) 0.057(3) -0.022(3) -0.012(2) -0.002(3)
C3 0.038(3) 0.092(4) 0.076(4) 0.020(3) -0.021(3) -0.014(3)
C2 0.054(3) 0.070(3) 0.056(3) -0.002(3) -0.016(2) -0.018(3)
C4 0.029(2) 0.085(4) 0.080(4) 0.009(3) -0.004(2) 0.012(2)
C17 0.032(2) 0.113(5) 0.073(3) -0.016(4) -0.003(2) 0.019(3)
O5 0.101(3) 0.0446(17) 0.0436(18) -0.0007(16) 0.0202(17) -0.0099(19)
O4 0.069(2) 0.0537(18) 0.0254(14) 0.0023(14) 0.0072(13) 0.0133(16)
O7 0.078(3) 0.054(2) 0.058(2) -0.0047(18) 0.022(2) 0.001(2)

loop_
_atom_type_symbol
_atom_type_description
_atom_type_scat_dispersion_real
_atom_type_scat_dispersion_imag
_atom_type_scat_source
C C 0.0033 0.0016 'International Tables Vol C Tables 4.2.6.8 and 6.1.1.4'
H H 0.0000 0.0000 'International Tables Vol C Tables 4.2.6.8 and 6.1.1.4'
N N 0.0061 0.0033 'International Tables Vol C Tables 4.2.6.8 and 6.1.1.4'
O O 0.0106 0.0060 'International Tables Vol C Tables 4.2.6.8 and 6.1.1.4'
S S 0.1246 0.1234 'International Tables Vol C Tables 4.2.6.8 and 6.1.1.4'

loop_
_geom_angle_atom_site_label_1
_geom_angle_atom_site_label_2
_geom_angle_atom_site_label_3
_geom_angle
C10 S1 S2 104.17(13)
C11 S2 S1 105.15(14)
O2 C9 O3 123.5(4)
O2 C9 C8 124.2(3)
O3 C9 C8 112.2(3)
C7 N1 C8 121.4(3)
O1 C7 N1 121.9(3)
O1 C7 C6 121.6(3)
N1 C7 C6 116.5(3)
N1 C8 C9 110.4(3)
N1 C8 C10 111.2(3)
C9 C8 C10 110.9(3)
C14 N2 C12 122.8(3)
C1 C6 C5 118.7(4)
C1 C6 C7 123.5(4)
C5 C6 C7 117.8(4)
C8 C10 S1 114.3(3)
N2 C12 C13 113.2(3)
N2 C12 C11 107.3(3)
C13 C12 C11 110.7(3)
O4 C13 O5 124.9(4)
O4 C13 C12 121.9(4)
O5 C13 C12 113.2(3)
O6 C14 N2 122.4(4)
O6 C14 C15 119.8(4)
N2 C14 C15 117.8(4)
C20 C15 C16 118.1(4)
C20 C15 C14 123.7(4)
C16 C15 C14 118.2(4)
C17 C18 C19 119.2(5)
C12 C11 S2 115.7(3)
C2 C1 C6 120.6(5)
C19 C20 C15 120.4(4)
C4 C5 C6 119.8(5)
C18 C19 C20 121.0(4)
C17 C16 C15 120.2(5)
C4 C3 C2 119.6(4)
C1 C2 C3 120.2(5)
C3 C4 C5 121.1(5)
C18 C17 C16 120.9(5)

loop_
_geom_bond_atom_site_label_1
_geom_bond_atom_site_label_2
_geom_bond_distance
S1 C10 1.813(4)
S1 S2 2.0255(14)
S2 C11 1.811(4)
O3 C9 1.315(4)
O2 C9 1.201(5)
C9 C8 1.515(5)
N1 C7 1.334(5)
N1 C8 1.446(5)
O1 C7 1.229(4)
C7 C6 1.498(5)
C8 C10 1.539(5)
N2 C14 1.333(5)
N2 C12 1.455(5)
C6 C1 1.379(6)
C6 C5 1.387(6)
C12 C13 1.512(6)
C12 C11 1.531(5)
C13 O4 1.201(5)
C13 O5 1.303(5)
C14 O6 1.229(5)
C14 C15 1.489(6)
C15 C20 1.375(6)
C15 C16 1.386(6)
C18 C17 1.355(7)
C18 C19 1.359(7)
C1 C2 1.368(6)
C20 C19 1.375(6)
C5 C4 1.374(6)
C16 C17 1.377(7)
C3 C4 1.353(8)
C3 C2 1.377(8)

loop_
_geom_hbond_atom_site_label_D
_geom_hbond_atom_site_label_H
_geom_hbond_atom_site_label_A
_geom_hbond_distance_DH
_geom_hbond_distance_HA
_geom_hbond_distance_DA
_geom_hbond_angle_DHA
_geom_hbond_site_symmetry_A
_geom_hbond_publ_flag
O3 H3 O1 0.84 1.82 2.656(4) 173.0 2_746 yes
C10 H10A O7 0.99 2.56 3.505(6) 158.6 2_746 yes
C11 H11A O2 0.99 2.59 3.363(5) 134.7 2_756 yes
C11 H11B O2 0.99 2.64 3.485(5) 143.4 1_565 yes
O7 H1W O5 0.826(14) 1.86(7) 2.605(5) 149(12) 2_746 yes
